data_7134577
loop_
_publ_author_name
'Nehe, Sagar'
'Yadav, Abhishek Kumar'
'Ghule, Vikas D.'
'Dharavath, Srinivas'

_publ_section_title
;
 Trinitromethyl- and nitramino-substituted triazolo-pyridazines: synthesis
 and energetic performance
;
_journal_issue 50
_journal_name_full 'Chemical Communications'
_journal_page_first 9047
_journal_page_last 9050
_journal_paper_doi 10.1039/D5CC02368H
_journal_volume 61
_journal_year 2025
_chemical_formula_moiety 'C6 H2 Cl N7 O6'
_chemical_formula_sum 'C6 H2 Cl N7 O6'
_chemical_formula_weight 303.60
_space_group_crystal_system triclinic
_space_group_IT_number 2
_space_group_name_Hall '-P 1'
_space_group_name_H-M_alt 'P -1'
_atom_sites_solution_hydrogens geom
_atom_sites_solution_primary iterative
_audit_creation_date 2025-05-13
_audit_creation_method
;
Olex2 1.3
(compiled 2020.11.12 svn.r5f609507 for OlexSys, GUI svn.r6272)
;
_audit_update_record
;
2025-05-14 deposited with the CCDC.	2025-05-20 downloaded from the CCDC.
;
_cell_angle_alpha 104.376(3)
_cell_angle_beta 97.790(2)
_cell_angle_gamma 102.786(2)
_cell_formula_units_Z 4
_cell_length_a 9.1720(8)
_cell_length_b 9.4996(9)
_cell_length_c 13.2063(12)
_cell_measurement_reflns_used 9983
_cell_measurement_temperature 100.0
_cell_measurement_theta_max 28.34
_cell_measurement_theta_min 2.30
_cell_volume 1064.67(17)
_computing_cell_refinement 'SAINT V8.38A (Bruker, 2018)'
_computing_data_reduction 'SAINT V8.38A (Bruker, 2018)'
_computing_molecular_graphics 'Olex2 1.3 (Dolomanov et al., 2009)'
_computing_publication_material 'Olex2 1.3 (Dolomanov et al., 2009)'
_computing_structure_refinement 'SHELXL 2018/3 (Sheldrick, 2015)'
_computing_structure_solution 'olex2.solve 1.3 (Bourhis et al., 2015)'
_diffrn_ambient_temperature 100.0
_diffrn_measured_fraction_theta_full 0.999
_diffrn_measured_fraction_theta_max 0.997
_diffrn_measurement_device_type 'Bruker APEX-II CCD'
_diffrn_measurement_method '\f and \w scans'
_diffrn_radiation_type MoK\a
_diffrn_radiation_wavelength 0.71073
_diffrn_reflns_av_R_equivalents 0.0445
_diffrn_reflns_av_unetI/netI 0.0356
_diffrn_reflns_Laue_measured_fraction_full 0.999
_diffrn_reflns_Laue_measured_fraction_max 0.997
_diffrn_reflns_limit_h_max 12
_diffrn_reflns_limit_h_min -12
_diffrn_reflns_limit_k_max 12
_diffrn_reflns_limit_k_min -12
_diffrn_reflns_limit_l_max 17
_diffrn_reflns_limit_l_min -17
_diffrn_reflns_number 22321
_diffrn_reflns_point_group_measured_fraction_full 0.999
_diffrn_reflns_point_group_measured_fraction_max 0.997
_diffrn_reflns_theta_full 25.242
_diffrn_reflns_theta_max 28.369
_diffrn_reflns_theta_min 2.554
_diffrn_source_current 1.0
_diffrn_source_power 0.05
_diffrn_source_voltage 50.0
_diffrn_standards_number 0
_exptl_absorpt_coefficient_mu 0.406
_exptl_absorpt_correction_T_max 0.7457
_exptl_absorpt_correction_T_min 0.6331
_exptl_absorpt_correction_type none
_exptl_absorpt_process_details
;
SADABS-2016/2 (Bruker,2016/2) was used for absorption correction.
wR2(int) was 0.1596 before and 0.0636 after correction.
The Ratio of minimum to maximum transmission is 0.8490.
The \l/2 correction factor is Not present.
;
_exptl_crystal_colour 'clear whiteish colourless'
_exptl_crystal_colour_lustre clear
_exptl_crystal_colour_modifier whiteish
_exptl_crystal_colour_primary colourless
_exptl_crystal_density_diffrn 1.894
_exptl_crystal_description plate
_exptl_crystal_F_000 608
_exptl_crystal_size_max 0.33
_exptl_crystal_size_mid 0.22
_exptl_crystal_size_min 0.11
_refine_diff_density_max 0.445
_refine_diff_density_min -0.484
_refine_diff_density_rms 0.060
_refine_ls_extinction_method none
_refine_ls_goodness_of_fit_ref 1.045
_refine_ls_hydrogen_treatment constr
_refine_ls_matrix_type full
_refine_ls_number_parameters 416
_refine_ls_number_reflns 5319
_refine_ls_number_restraints 174
_refine_ls_restrained_S_all 1.153
_refine_ls_R_factor_all 0.0467
_refine_ls_R_factor_gt 0.0368
_refine_ls_shift/su_max 0.001
_refine_ls_shift/su_mean 0.000
_refine_ls_structure_factor_coef Fsqd
_refine_ls_weighting_details 'w=1/[\s^2^(Fo^2^)+(0.0162P)^2^+0.9963P] where P=(Fo^2^+2Fc^2^)/3'
_refine_ls_weighting_scheme calc
_refine_ls_wR_factor_gt 0.0761
_refine_ls_wR_factor_ref 0.0821
_reflns_Friedel_coverage 0.000
_reflns_number_gt 4540
_reflns_number_total 5319
_reflns_threshold_expression 'I > 2\s(I)'
_cod_data_source_file d5cc02368h2.cif
_cod_data_source_block 9octb_0m_a_ccdc_2441110
_cod_depositor_comments 'Adding full bibliography for 7134576--7134577.cif.'
_cod_database_code 7134577
_shelx_shelxl_version_number 2018/3
_shelx_space_group_comment
;
The symmetry employed for this shelxl refinement is uniquely defined
by the following loop, which should always be used as a source of
symmetry information in preference to the above space-group names.
They are only intended as comments.
;
_shelx_estimated_absorpt_t_max 0.957
_shelx_estimated_absorpt_t_min 0.878
_olex2_refinement_description
;
1. Fixed Uiso
 At 1.2 times of:
  All C(H) groups
2. Shared sites
{N13, N13A}
3. Restrained distances
 N14-C12 \\sim N14A-C12 \\sim N12A-C12 \\sim N12-C12 \\sim N13A-C12 \\sim
N13-C12
 with sigma of 0.01
 O9-C12 \\sim O9A-C12 \\sim C12-O014 \\sim C12-O0 \\sim C12-O8 \\sim C12-O8A
\\sim O11-C12 \\sim O11A-C12
 \\sim O10-C12 \\sim O10A-C12 \\sim O12-C12 \\sim O12A-C12
 with sigma of 0.04
 O8A-N12A \\sim O8-N12 \\sim O9A-N12A \\sim O9-N12 \\sim O10A-N13A \\sim
O10-N13 \\sim O11-N13 \\sim O11A-
 N13A \\sim O0-N14A \\sim O12A-N14A \\sim O12-N14 \\sim O014-N14
 with sigma of 0.01
 O11-O10 \\sim O11A-O10A \\sim O12-O014 \\sim O12A-O0 \\sim O9-O8 \\sim O9A-O8A
 with sigma of 0.04
4. Uiso/Uaniso restraints and constraints
Uanis(N12A) \\sim Ueq, Uanis(N12) \\sim Ueq: with sigma of 0.003 and sigma for
terminal atoms of 0.006
Uanis(N13) = Uanis(N13A)
Uanis(N12A) = Uanis(N12)
Uanis(O9A) = Uanis(O9)
Uanis(O11) = Uanis(O11A)
5. Others
 Sof(N14A)=Sof(O12A)=Sof(O0)=Sof(O8A)=Sof(N12A)=Sof(O9A)=Sof(N13A)=Sof(O10A)=
 Sof(O11A)=1-FVAR(1)
 Sof(O9)=Sof(O12)=Sof(N13)=Sof(O11)=Sof(N12)=Sof(O10)=Sof(N14)=Sof(O8)=
 Sof(O014)=FVAR(1)
6.a Aromatic/amide H refined with riding coordinates:
 C2(H2), C3(H3), C9(H9), C8(H8)
;
_olex2_submission_special_instructions 'No special instructions were received'

loop_
_space_group_symop_operation_xyz
'x, y, z'
'-x, -y, -z'

loop_
_atom_site_label
_atom_site_type_symbol
_atom_site_fract_x
_atom_site_fract_y
_atom_site_fract_z
_atom_site_U_iso_or_equiv
_atom_site_adp_type
_atom_site_occupancy
_atom_site_site_symmetry_order
_atom_site_calc_flag
_atom_site_refinement_flags_posn
_atom_site_refinement_flags_adp
_atom_site_refinement_flags_occupancy
_atom_site_disorder_assembly
_atom_site_disorder_group
Cl1 Cl 0.30139(4) 0.79875(5) 0.42785(3) 0.01825(9) Uani 1 1 d . . . . .
Cl2 Cl 0.13735(5) 0.48626(6) 1.16777(4) 0.02953(11) Uani 1 1 d . . . . .
O1 O 0.77658(13) 0.93024(13) 0.67165(10) 0.0194(2) Uani 1 1 d . . . . .
O4 O 0.68125(14) 0.50127(13) 0.46808(10) 0.0215(3) Uani 1 1 d . . . . .
O6 O 0.97612(14) 0.54207(14) 0.60505(10) 0.0214(3) Uani 1 1 d . . . . .
O3 O 0.65553(14) 0.57274(15) 0.63352(10) 0.0235(3) Uani 1 1 d . . . . .
O5 O 1.11348(14) 0.76820(15) 0.62136(12) 0.0297(3) Uani 1 1 d . . . . .
O9 O 0.445(2) 0.7432(19) 0.7141(6) 0.0237(14) Uani 0.536(3) 1 d D . P A 1
N2 N 0.72113(14) 0.81474(15) 0.43807(10) 0.0130(3) Uani 1 1 d . . . . .
N1 N 0.58011(15) 0.78796(15) 0.46298(11) 0.0138(3) Uani 1 1 d . . . . .
N7 N 0.71368(15) 0.58556(15) 0.55788(11) 0.0156(3) Uani 1 1 d . . . . .
N9 N 0.22432(16) 0.73934(15) 0.99059(12) 0.0176(3) Uani 1 1 d . . . . .
N3 N 0.91091(16) 0.87550(16) 0.35631(12) 0.0186(3) Uani 1 1 d . . . . .
N5 N 0.99448(15) 0.67181(16) 0.60288(11) 0.0169(3) Uani 1 1 d . . . . .
N4 N 0.96177(16) 0.81972(16) 0.43668(12) 0.0182(3) Uani 1 1 d . . . . .
N6 N 0.84439(16) 0.83711(16) 0.68159(11) 0.0188(3) Uani 1 1 d . . . . .
N8 N 0.22768(16) 0.62672(15) 1.03681(11) 0.0159(3) Uani 1 1 d . . . . .
O2 O 0.9048(2) 0.82041(17) 0.76406(11) 0.0398(4) Uani 1 1 d . . . . .
O12 O 0.5478(12) 0.7567(7) 1.0581(5) 0.0284(13) Uani 0.536(3) 1 d D . P A 1
N13 N 0.35764(17) 0.53942(18) 0.81004(13) 0.0258(3) Uani 0.536(3) 1 d D . P A 1
O11 O 0.2206(5) 0.5115(6) 0.7843(5) 0.0293(9) Uani 0.536(3) 1 d D . P A 1
N11 N 0.27095(17) 0.89028(19) 0.89048(15) 0.0287(4) Uani 1 1 d . . . . .
N10 N 0.16411(17) 0.93137(17) 0.94572(15) 0.0281(4) Uani 1 1 d . . . . .
C1 C 0.48245(18) 0.82725(17) 0.40200(13) 0.0143(3) Uani 1 1 d . . . . .
C5 C 0.84802(17) 0.78490(18) 0.48503(13) 0.0146(3) Uani 1 1 d . . . . .
C4 C 0.76558(18) 0.87234(18) 0.35796(13) 0.0149(3) Uani 1 1 d . . . . .
N12 N 0.4855(4) 0.8051(4) 0.8091(3) 0.0169(7) Uani 0.536(3) 1 d D U P A 1
C2 C 0.51346(19) 0.89353(18) 0.31822(13) 0.0171(3) Uani 1 1 d . . . . .
H2 H 0.435421 0.921196 0.278812 0.020 Uiso 1 1 calc R U . . .
C3 C 0.65485(19) 0.91629(18) 0.29580(13) 0.0166(3) Uani 1 1 d . . . . .
H3 H 0.679014 0.959904 0.240725 0.020 Uiso 1 1 calc R U . . .
C7 C 0.13952(19) 0.62576(19) 1.10634(13) 0.0183(3) Uani 1 1 d . . . . .
C6 C 0.85074(17) 0.72363(18) 0.57758(13) 0.0148(3) Uani 1 1 d . . . . .
O10 O 0.4402(4) 0.4722(4) 0.7561(3) 0.0264(7) Uani 0.536(3) 1 d D . P A 1
C10 C 0.13664(19) 0.84002(18) 1.00632(15) 0.0214(4) Uani 1 1 d . . . . .
C9 C 0.0429(2) 0.8322(2) 1.08220(16) 0.0246(4) Uani 1 1 d . . . . .
H9 H -0.020217 0.898749 1.096514 0.030 Uiso 1 1 calc R U . . .
C8 C 0.0466(2) 0.7263(2) 1.13358(15) 0.0242(4) Uani 1 1 d . . . . .
H8 H -0.011698 0.718805 1.187140 0.029 Uiso 1 1 calc R U . . .
C11 C 0.30629(19) 0.7758(2) 0.91835(16) 0.0227(4) Uani 1 1 d . . . . .
C12 C 0.42250(19) 0.7041(2) 0.87942(13) 0.0231(4) Uani 1 1 d D . . . .
N14 N 0.5666(4) 0.7313(4) 0.9672(3) 0.0167(7) Uani 0.536(3) 1 d D . P A 1
O8 O 0.5718(3) 0.9309(3) 0.85191(18) 0.0212(6) Uani 0.536(3) 1 d D . P A 1
O014 O 0.6812(3) 0.7173(3) 0.9336(2) 0.0275(6) Uani 0.536(3) 1 d D . P A 1
N14A N 0.5219(5) 0.6791(5) 0.9740(3) 0.0209(9) Uani 0.464(3) 1 d D . P A 2
O12A O 0.5610(14) 0.7939(7) 1.0476(6) 0.0292(16) Uani 0.464(3) 1 d D . P A 2
O0 O 0.5563(4) 0.5623(4) 0.9701(3) 0.0391(9) Uani 0.464(3) 1 d D . P A 2
O8A O 0.6466(4) 0.8375(4) 0.8568(3) 0.0441(11) Uani 0.464(3) 1 d D . P A 2
N12A N 0.5168(4) 0.7736(5) 0.8104(4) 0.0169(7) Uani 0.464(3) 1 d D U P A 2
O9A O 0.448(3) 0.767(2) 0.7236(7) 0.0237(14) Uani 0.464(3) 1 d D . P A 2
N13A N 0.35764(17) 0.53942(18) 0.81004(13) 0.0258(3) Uani 0.464(3) 1 d D . P A 2
O10A O 0.4534(5) 0.4757(5) 0.8055(3) 0.0293(9) Uani 0.464(3) 1 d D . P A 2
O11A O 0.2238(6) 0.4696(7) 0.7994(7) 0.0293(9) Uani 0.464(3) 1 d D . P A 2

loop_
_atom_site_aniso_label
_atom_site_aniso_U_11
_atom_site_aniso_U_22
_atom_site_aniso_U_33
_atom_site_aniso_U_23
_atom_site_aniso_U_13
_atom_site_aniso_U_12
Cl1 0.01292(17) 0.01985(19) 0.0258(2) 0.01117(16) 0.00550(15) 0.00581(14)
Cl2 0.0260(2) 0.0458(3) 0.0283(2) 0.0270(2) 0.01078(18) 0.0111(2)
O1 0.0212(6) 0.0171(6) 0.0235(6) 0.0071(5) 0.0054(5) 0.0103(5)
O4 0.0257(6) 0.0153(6) 0.0200(6) 0.0044(5) -0.0002(5) 0.0023(5)
O6 0.0239(6) 0.0189(6) 0.0278(7) 0.0122(5) 0.0069(5) 0.0112(5)
O3 0.0208(6) 0.0318(7) 0.0260(7) 0.0168(6) 0.0116(5) 0.0099(5)
O5 0.0140(6) 0.0275(7) 0.0475(9) 0.0175(6) -0.0018(6) 0.0028(5)
O9 0.0325(11) 0.023(5) 0.0197(13) 0.0097(18) 0.0094(15) 0.010(3)
N2 0.0131(6) 0.0132(6) 0.0150(6) 0.0063(5) 0.0051(5) 0.0045(5)
N1 0.0127(6) 0.0131(6) 0.0174(7) 0.0060(5) 0.0054(5) 0.0040(5)
N7 0.0130(6) 0.0159(7) 0.0207(7) 0.0090(6) 0.0028(5) 0.0058(5)
N9 0.0169(6) 0.0141(7) 0.0277(8) 0.0109(6) 0.0086(6) 0.0080(5)
N3 0.0185(7) 0.0183(7) 0.0233(7) 0.0093(6) 0.0092(6) 0.0066(6)
N5 0.0153(6) 0.0193(7) 0.0193(7) 0.0086(6) 0.0032(5) 0.0076(5)
N4 0.0170(7) 0.0162(7) 0.0240(7) 0.0076(6) 0.0078(6) 0.0055(5)
N6 0.0215(7) 0.0178(7) 0.0169(7) 0.0030(6) 0.0011(6) 0.0083(6)
N8 0.0190(7) 0.0136(6) 0.0187(7) 0.0078(5) 0.0061(5) 0.0068(5)
O2 0.0647(11) 0.0390(9) 0.0171(7) 0.0010(6) -0.0077(7) 0.0340(8)
O12 0.023(2) 0.040(3) 0.0161(18) 0.004(2) 0.0038(13) 0.001(3)
N13 0.0231(8) 0.0311(9) 0.0337(9) 0.0214(7) 0.0126(7) 0.0102(7)
O11 0.0213(7) 0.034(3) 0.030(2) 0.0053(16) 0.0045(9) 0.0082(13)
N11 0.0176(7) 0.0270(8) 0.0496(11) 0.0269(8) 0.0034(7) 0.0063(6)
N10 0.0189(7) 0.0172(7) 0.0499(11) 0.0144(7) 0.0011(7) 0.0066(6)
C1 0.0142(7) 0.0112(7) 0.0175(8) 0.0045(6) 0.0033(6) 0.0028(6)
C5 0.0136(7) 0.0132(7) 0.0185(8) 0.0058(6) 0.0039(6) 0.0051(6)
C4 0.0174(7) 0.0127(7) 0.0162(7) 0.0058(6) 0.0070(6) 0.0036(6)
N12 0.0137(13) 0.0179(14) 0.0194(8) 0.0010(10) 0.0101(10) 0.0058(9)
C2 0.0198(8) 0.0158(8) 0.0168(8) 0.0082(6) 0.0011(6) 0.0047(6)
C3 0.0229(8) 0.0132(7) 0.0144(7) 0.0058(6) 0.0042(6) 0.0037(6)
C7 0.0173(7) 0.0209(8) 0.0167(8) 0.0055(7) 0.0035(6) 0.0051(6)
C6 0.0130(7) 0.0141(7) 0.0184(8) 0.0050(6) 0.0028(6) 0.0056(6)
O10 0.0274(16) 0.0197(14) 0.0364(19) 0.0095(17) 0.0116(17) 0.0107(12)
C10 0.0168(8) 0.0114(8) 0.0354(10) 0.0042(7) 0.0022(7) 0.0071(6)
C9 0.0170(8) 0.0181(8) 0.0333(10) -0.0042(7) 0.0033(7) 0.0080(7)
C8 0.0176(8) 0.0294(10) 0.0216(9) -0.0017(7) 0.0059(7) 0.0074(7)
C11 0.0172(8) 0.0257(9) 0.0355(10) 0.0219(8) 0.0103(7) 0.0087(7)
C12 0.0186(8) 0.0401(11) 0.0190(8) 0.0177(8) 0.0076(7) 0.0119(8)
N14 0.0176(17) 0.0175(18) 0.0170(17) 0.0066(14) 0.0026(13) 0.0072(13)
O8 0.0223(12) 0.0184(12) 0.0207(12) 0.0071(9) 0.0034(9) -0.0004(9)
O014 0.0212(12) 0.0309(14) 0.0332(14) 0.0066(11) 0.0067(10) 0.0146(10)
N14A 0.018(2) 0.027(2) 0.024(2) 0.0109(19) 0.0092(16) 0.0100(17)
O12A 0.026(2) 0.028(3) 0.023(3) 0.002(2) 0.0011(19) -0.006(3)
O0 0.055(2) 0.048(2) 0.0295(17) 0.0140(15) 0.0073(15) 0.0407(18)
O8A 0.0306(17) 0.056(2) 0.0279(17) 0.0074(16) 0.0071(14) -0.0202(16)
N12A 0.0137(13) 0.0179(14) 0.0194(8) 0.0010(10) 0.0101(10) 0.0058(9)
O9A 0.0325(11) 0.023(5) 0.0197(13) 0.0097(18) 0.0094(15) 0.010(3)
N13A 0.0231(8) 0.0311(9) 0.0337(9) 0.0214(7) 0.0126(7) 0.0102(7)
O10A 0.0321(18) 0.0177(16) 0.036(2) 0.0026(19) -0.003(2) 0.0138(13)
O11A 0.0213(7) 0.034(3) 0.030(2) 0.0053(16) 0.0045(9) 0.0082(13)

loop_
_atom_type_symbol
_atom_type_description
_atom_type_scat_dispersion_real
_atom_type_scat_dispersion_imag
_atom_type_scat_source
C C 0.0033 0.0016 'International Tables Vol C Tables 4.2.6.8 and 6.1.1.4'
H H 0.0000 0.0000 'International Tables Vol C Tables 4.2.6.8 and 6.1.1.4'
Cl Cl 0.1484 0.1585 'International Tables Vol C Tables 4.2.6.8 and 6.1.1.4'
N N 0.0061 0.0033 'International Tables Vol C Tables 4.2.6.8 and 6.1.1.4'
O O 0.0106 0.0060 'International Tables Vol C Tables 4.2.6.8 and 6.1.1.4'

loop_
_geom_angle_atom_site_label_1
_geom_angle_atom_site_label_2
_geom_angle_atom_site_label_3
_geom_angle
_geom_angle_site_symmetry_1
_geom_angle_site_symmetry_3
_geom_angle_publ_flag
N1 N2 C4 127.87(13) . . ?
C5 N2 N1 127.31(13) . . ?
C5 N2 C4 104.79(13) . . ?
C1 N1 N2 112.30(13) . . ?
O4 N7 O3 128.48(15) . . ?
O4 N7 C6 114.47(13) . . ?
O3 N7 C6 117.01(14) . . ?
N8 N9 C10 127.61(14) . . ?
C11 N9 N8 127.32(14) . . ?
C11 N9 C10 105.08(14) . . ?
C4 N3 N4 107.06(13) . . ?
O6 N5 C6 117.00(13) . . ?
O5 N5 O6 127.97(14) . . ?
O5 N5 C6 114.99(13) . . ?
C5 N4 N3 108.01(13) . . ?
O1 N6 O2 127.73(15) . . ?
O1 N6 C6 116.04(13) . . ?
O2 N6 C6 116.21(13) . . ?
C7 N8 N9 111.92(14) . . ?
O11 N13 O10 124.0(4) . . ?
O11 N13 C12 109.8(3) . . ?
O10 N13 C12 120.5(2) . . ?
C11 N11 N10 108.05(15) . . ?
C10 N10 N11 107.22(14) . . ?
N1 C1 Cl1 115.72(12) . . ?
N1 C1 C2 126.08(14) . . ?
C2 C1 Cl1 118.18(12) . . ?
N2 C5 C6 122.57(13) . . ?
N4 C5 N2 110.25(14) . . ?
N4 C5 C6 127.18(14) . . ?
N2 C4 C3 117.12(14) . . ?
N3 C4 N2 109.89(14) . . ?
N3 C4 C3 132.99(15) . . ?
O9 N12 C12 113.4(10) . . ?
O9 N12 O8 126.8(10) . . ?
O8 N12 C12 119.8(3) . . ?
C1 C2 H2 120.3 . . ?
C3 C2 C1 119.36(15) . . ?
C3 C2 H2 120.3 . . ?
C4 C3 H3 121.4 . . ?
C2 C3 C4 117.21(14) . . ?
C2 C3 H3 121.4 . . ?
N8 C7 Cl2 114.62(13) . . ?
N8 C7 C8 126.52(16) . . ?
C8 C7 Cl2 118.86(13) . . ?
N5 C6 N7 106.55(12) . . ?
N5 C6 N6 105.62(12) . . ?
N6 C6 N7 106.30(12) . . ?
C5 C6 N7 111.31(13) . . ?
C5 C6 N5 112.86(13) . . ?
C5 C6 N6 113.67(13) . . ?
N9 C10 C9 117.53(16) . . ?
N10 C10 N9 109.63(16) . . ?
N10 C10 C9 132.80(16) . . ?
C10 C9 H9 121.4 . . ?
C8 C9 C10 117.23(16) . . ?
C8 C9 H9 121.4 . . ?
C7 C8 H8 120.5 . . ?
C9 C8 C7 119.10(17) . . ?
C9 C8 H8 120.5 . . ?
N9 C11 C12 125.59(15) . . ?
N11 C11 N9 110.02(15) . . ?
N11 C11 C12 124.34(16) . . ?
N13 C12 N12 109.67(18) . . ?
N13 C12 N14 114.43(19) . . ?
C11 C12 N13 113.96(14) . . ?
C11 C12 N12 101.01(17) . . ?
C11 C12 N14 113.84(18) . . ?
C11 C12 N14A 109.3(2) . . ?
C11 C12 N12A 117.9(2) . . ?
C11 C12 N13A 113.96(14) . . ?
N14 C12 N12 102.2(2) . . ?
N12A C12 N14A 112.4(3) . . ?
N12A C12 N13A 102.3(2) . . ?
N13A C12 N14A 99.33(19) . . ?
O12 N14 C12 116.1(6) . . ?
O12 N14 O014 128.9(6) . . ?
O014 N14 C12 114.9(3) . . ?
O12A N14A C12 109.3(6) . . ?
O0 N14A C12 123.2(3) . . ?
O0 N14A O12A 127.5(6) . . ?
N14A O0 O0 115.5(4) . 2_667 ?
O8A N12A C12 112.4(4) . . ?
O8A N12A O9A 131.4(14) . . ?
O9A N12A C12 115.9(13) . . ?
O10A N13A C12 111.0(2) . . ?
O10A N13A O11A 120.3(4) . . ?
O11A N13A C12 122.4(4) . . ?

loop_
_geom_bond_atom_site_label_1
_geom_bond_atom_site_label_2
_geom_bond_distance
_geom_bond_site_symmetry_2
_geom_bond_publ_flag
Cl1 C1 1.7171(16) . ?
Cl2 C7 1.7149(17) . ?
O1 N6 1.2107(18) . ?
O4 N7 1.2098(18) . ?
O6 N5 1.2146(18) . ?
O3 N7 1.2138(18) . ?
O5 N5 1.2099(18) . ?
O9 N12 1.211(7) . ?
N2 N1 1.3628(17) . ?
N2 C5 1.363(2) . ?
N2 C4 1.3749(19) . ?
N1 C1 1.301(2) . ?
N7 C6 1.543(2) . ?
N9 N8 1.3608(18) . ?
N9 C10 1.375(2) . ?
N9 C11 1.356(2) . ?
N3 N4 1.371(2) . ?
N3 C4 1.330(2) . ?
N5 C6 1.530(2) . ?
N4 C5 1.319(2) . ?
N6 O2 1.2164(19) . ?
N6 C6 1.538(2) . ?
N8 C7 1.304(2) . ?
O12 N14 1.208(5) . ?
N13 O11 1.207(4) . ?
N13 O10 1.274(3) . ?
N13 C12 1.539(2) . ?
N11 N10 1.366(2) . ?
N11 C11 1.321(2) . ?
N10 C10 1.327(2) . ?
C1 C2 1.433(2) . ?
C5 C6 1.478(2) . ?
C4 C3 1.418(2) . ?
N12 C12 1.568(4) . ?
N12 O8 1.225(4) . ?
C2 H2 0.9500 . ?
C2 C3 1.352(2) . ?
C3 H3 0.9500 . ?
C7 C8 1.429(2) . ?
C10 C9 1.411(3) . ?
C9 H9 0.9500 . ?
C9 C8 1.350(3) . ?
C8 H8 0.9500 . ?
C11 C12 1.470(2) . ?
C12 N14 1.563(3) . ?
C12 N14A 1.543(4) . ?
C12 N12A 1.509(5) . ?
C12 N13A 1.539(2) . ?
N14 O014 1.216(4) . ?
N14A O12A 1.213(6) . ?
N14A O0 1.210(4) . ?
O0 O0 1.799(7) 2_667 ?
O8A N12A 1.208(5) . ?
N12A O9A 1.209(7) . ?
N13A O10A 1.172(4) . ?
N13A O11A 1.230(5) . ?

loop_
_geom_torsion_atom_site_label_1
_geom_torsion_atom_site_label_2
_geom_torsion_atom_site_label_3
_geom_torsion_atom_site_label_4
_geom_torsion
_geom_torsion_site_symmetry_1
_geom_torsion_site_symmetry_2
_geom_torsion_site_symmetry_3
_geom_torsion_site_symmetry_4
_geom_torsion_publ_flag
Cl1 C1 C2 C3 -179.58(13) . . . . ?
Cl2 C7 C8 C9 -177.19(14) . . . . ?
O1 N6 C6 N7 -92.80(16) . . . . ?
O1 N6 C6 N5 154.26(13) . . . . ?
O1 N6 C6 C5 30.00(19) . . . . ?
O4 N7 C6 N5 -83.88(15) . . . . ?
O4 N7 C6 N6 163.82(12) . . . . ?
O4 N7 C6 C5 39.55(18) . . . . ?
O6 N5 C6 N7 -1.47(18) . . . . ?
O6 N5 C6 N6 111.30(15) . . . . ?
O6 N5 C6 C5 -123.93(15) . . . . ?
O3 N7 C6 N5 94.12(15) . . . . ?
O3 N7 C6 N6 -18.19(17) . . . . ?
O3 N7 C6 C5 -142.46(14) . . . . ?
O5 N5 C6 N7 -179.46(14) . . . . ?
O5 N5 C6 N6 -66.69(17) . . . . ?
O5 N5 C6 C5 58.08(19) . . . . ?
O9 N12 C12 N13 13.9(11) . . . . ?
O9 N12 C12 C11 -106.7(11) . . . . ?
O9 N12 C12 N14 135.7(11) . . . . ?
N2 N1 C1 Cl1 -179.64(11) . . . . ?
N2 N1 C1 C2 -0.9(2) . . . . ?
N2 C5 C6 N7 49.4(2) . . . . ?
N2 C5 C6 N5 169.13(14) . . . . ?
N2 C5 C6 N6 -70.61(19) . . . . ?
N2 C4 C3 C2 -2.0(2) . . . . ?
N1 N2 C5 N4 177.14(14) . . . . ?
N1 N2 C5 C6 -3.4(2) . . . . ?
N1 N2 C4 N3 -177.27(14) . . . . ?
N1 N2 C4 C3 3.1(2) . . . . ?
N1 C1 C2 C3 1.7(3) . . . . ?
N9 N8 C7 Cl2 179.82(11) . . . . ?
N9 N8 C7 C8 0.6(2) . . . . ?
N9 C10 C9 C8 0.0(3) . . . . ?
N9 C11 C12 N13 68.1(2) . . . . ?
N9 C11 C12 N12 -174.4(2) . . . . ?
N9 C11 C12 N14 -65.6(3) . . . . ?
N9 C11 C12 N14A -42.0(3) . . . . ?
N9 C11 C12 N12A -171.9(3) . . . . ?
N9 C11 C12 N13A 68.1(2) . . . . ?
N3 N4 C5 N2 0.60(19) . . . . ?
N3 N4 C5 C6 -178.79(15) . . . . ?
N3 C4 C3 C2 178.48(18) . . . . ?
N4 N3 C4 N2 -0.22(18) . . . . ?
N4 N3 C4 C3 179.28(17) . . . . ?
N4 C5 C6 N7 -131.29(17) . . . . ?
N4 C5 C6 N5 -11.5(2) . . . . ?
N4 C5 C6 N6 108.72(18) . . . . ?
N8 N9 C10 N10 -179.13(16) . . . . ?
N8 N9 C10 C9 2.9(3) . . . . ?
N8 N9 C11 N11 179.09(16) . . . . ?
N8 N9 C11 C12 -3.3(3) . . . . ?
N8 C7 C8 C9 2.0(3) . . . . ?
O2 N6 C6 N7 85.50(17) . . . . ?
O2 N6 C6 N5 -27.44(19) . . . . ?
O2 N6 C6 C5 -151.70(16) . . . . ?
N13 C12 N14 O12 -107.9(5) . . . . ?
N13 C12 N14 O014 69.0(4) . . . . ?
O11 N13 C12 N12 -98.9(3) . . . . ?
O11 N13 C12 C11 13.5(3) . . . . ?
O11 N13 C12 N14 146.9(3) . . . . ?
N11 N10 C10 N9 -0.3(2) . . . . ?
N11 N10 C10 C9 177.2(2) . . . . ?
N11 C11 C12 N13 -114.6(2) . . . . ?
N11 C11 C12 N12 2.8(3) . . . . ?
N11 C11 C12 N14 111.6(2) . . . . ?
N11 C11 C12 N14A 135.3(3) . . . . ?
N11 C11 C12 N12A 5.3(3) . . . . ?
N11 C11 C12 N13A -114.6(2) . . . . ?
N10 N11 C11 N9 0.4(2) . . . . ?
N10 N11 C11 C12 -177.23(18) . . . . ?
N10 C10 C9 C8 -177.3(2) . . . . ?
C1 C2 C3 C4 0.0(2) . . . . ?
C5 N2 N1 C1 -179.00(15) . . . . ?
C5 N2 C4 N3 0.57(18) . . . . ?
C5 N2 C4 C3 -179.03(14) . . . . ?
C4 N2 N1 C1 -1.6(2) . . . . ?
C4 N2 C5 N4 -0.72(18) . . . . ?
C4 N2 C5 C6 178.71(15) . . . . ?
C4 N3 N4 C5 -0.23(18) . . . . ?
N12 C12 N14 O12 133.6(5) . . . . ?
N12 C12 N14 O014 -49.5(4) . . . . ?
O10 N13 C12 N12 55.4(3) . . . . ?
O10 N13 C12 C11 167.8(2) . . . . ?
O10 N13 C12 N14 -58.8(3) . . . . ?
C10 N9 N8 C7 -3.2(2) . . . . ?
C10 N9 C11 N11 -0.5(2) . . . . ?
C10 N9 C11 C12 177.05(18) . . . . ?
C10 C9 C8 C7 -2.2(3) . . . . ?
C11 N9 N8 C7 177.32(17) . . . . ?
C11 N9 C10 N10 0.5(2) . . . . ?
C11 N9 C10 C9 -177.45(16) . . . . ?
C11 N11 N10 C10 -0.1(2) . . . . ?
C11 C12 N14 O12 25.6(5) . . . . ?
C11 C12 N14 O014 -157.5(3) . . . . ?
C11 C12 N14A O12A -47.6(6) . . . . ?
C11 C12 N14A O0 134.6(4) . . . . ?
C11 C12 N12A O8A 107.5(4) . . . . ?
C11 C12 N12A O9A -66.6(11) . . . . ?
C11 C12 N13A O10A -160.6(3) . . . . ?
C11 C12 N13A O11A -8.4(4) . . . . ?
C12 N14A O0 O0 -99.6(5) . . . 2_667 ?
O8 N12 C12 N13 -163.5(3) . . . . ?
O8 N12 C12 C11 75.9(3) . . . . ?
O8 N12 C12 N14 -41.7(4) . . . . ?
N14A C12 N12A O8A -21.0(5) . . . . ?
N14A C12 N12A O9A 164.9(11) . . . . ?
N14A C12 N13A O10A -44.6(3) . . . . ?
N14A C12 N13A O11A 107.6(4) . . . . ?
O12A N14A O0 O0 83.0(9) . . . 2_667 ?
N12A C12 N14A O12A 85.3(6) . . . . ?
N12A C12 N14A O0 -92.6(5) . . . . ?
N12A C12 N13A O10A 71.0(3) . . . . ?
N12A C12 N13A O11A -136.8(4) . . . . ?
N13A C12 N14A O12A -167.2(6) . . . . ?
N13A C12 N14A O0 15.0(5) . . . . ?
N13A C12 N12A O8A -126.6(4) . . . . ?
N13A C12 N12A O9A 59.2(11) . . . . ?
